data_7102002
loop_
_publ_author_name
'Wass, Duncan F'
'Haddow, Mairi F'
'Hey, Thomas W'
'Orpen, A Guy'
'Russell, Christopher A'
'Wingad, Richard L'
'Green, Michael'

_publ_section_title
;
 Cyclopropenylidene carbene ligands in palladium C-C coupling
 catalysis.
;
_journal_issue 26
_journal_name_full 'Chemical communications (Cambridge, England)'
_journal_page_first 2704
_journal_page_last 2706
_journal_paper_doi 10.1039/b702827j
_journal_year 2007
_chemical_formula_moiety 'C33 H25 Cl2 P Pd, 1.5(C H Cl3)'
_chemical_formula_sum 'C34.5 H26.5 Cl6.5 P Pd'
_chemical_formula_weight 808.9
_chemical_name_systematic
;
?
;
_space_group_IT_number 2
_symmetry_cell_setting triclinic
_symmetry_space_group_name_Hall '-P 1'
_symmetry_space_group_name_H-M 'P -1'
_atom_sites_solution_hydrogens geom
_atom_sites_solution_primary direct
_atom_sites_solution_secondary difmap
_audit_creation_method SHELXL-97
_cell_angle_alpha 110.973(14)
_cell_angle_beta 95.71(2)
_cell_angle_gamma 99.735(18)
_cell_formula_units_Z 2
_cell_length_a 11.959(4)
_cell_length_b 12.039(4)
_cell_length_c 13.082(5)
_cell_measurement_reflns_used 5769
_cell_measurement_temperature 173(2)
_cell_measurement_theta_max 27.490
_cell_measurement_theta_min 2.216
_cell_volume 1707.0(11)
_computing_cell_refinement 'Bruker SMART V5.054 (Bruker, 1998)'
_computing_data_collection 'Bruker SMART V5.054 (Bruker, 1998)'
_computing_data_reduction 'Bruker SAINT V6.02A (Bruker, 1998)'
_computing_molecular_graphics 'Bruker SHELXTL V6.14 (Bruker AXS, 2003)'
_computing_publication_material 'Bruker SHELXTL V6.14 (Bruker AXS, 2003)'
_computing_structure_refinement 'SHELXL V6.14 (Bruker 2003)'
_computing_structure_solution 'SHELXS V6.14 (Bruker 2003)'
_diffrn_ambient_temperature 173(2)
_diffrn_detector 'CCD plate'
_diffrn_detector_area_resol_mean 8.192
_diffrn_detector_type 'Bruker-AXS SMART 1k'
_diffrn_measured_fraction_theta_full 0.974
_diffrn_measured_fraction_theta_max 0.974
_diffrn_measurement_details 'frames, 0.3\% width'
_diffrn_measurement_device 'three-circle diffractometer'
_diffrn_measurement_device_type 'Bruker-AXS Platform'
_diffrn_measurement_method '\w scans'
_diffrn_measurement_specimen_support 'glass fibre'
_diffrn_radiation_collimation '0.5 mm double pin hole'
_diffrn_radiation_monochromator graphite
_diffrn_radiation_probe x-ray
_diffrn_radiation_source 'fine-focus sealed tube'
_diffrn_radiation_type MoK\a
_diffrn_radiation_wavelength 0.71073
_diffrn_reflns_av_R_equivalents 0.0240
_diffrn_reflns_av_sigmaI/netI 0.0499
_diffrn_reflns_limit_h_max 14
_diffrn_reflns_limit_h_min -15
_diffrn_reflns_limit_k_max 15
_diffrn_reflns_limit_k_min -10
_diffrn_reflns_limit_l_max 16
_diffrn_reflns_limit_l_min -16
_diffrn_reflns_number 11715
_diffrn_reflns_theta_full 27.50
_diffrn_reflns_theta_max 27.50
_diffrn_reflns_theta_min 1.69
_diffrn_source 'sealed X-ray tube'
_diffrn_source_current 40
_diffrn_source_power 2
_diffrn_source_target Mo
_diffrn_source_voltage 50
_exptl_absorpt_coefficient_mu 1.124
_exptl_absorpt_correction_T_max 0.89
_exptl_absorpt_correction_T_min 0.713
_exptl_absorpt_correction_type multi-scan
_exptl_absorpt_process_details 'SADABs V2.10'
_exptl_crystal_colour colourless
_exptl_crystal_density_diffrn 1.574
_exptl_crystal_density_method 'not measured'
_exptl_crystal_description block
_exptl_crystal_F_000 810
_exptl_crystal_size_max 0.22
_exptl_crystal_size_mid 0.16
_exptl_crystal_size_min 0.10
_refine_diff_density_max 1.562
_refine_diff_density_min -0.674
_refine_diff_density_rms 0.098
_refine_ls_extinction_method none
_refine_ls_goodness_of_fit_ref 0.978
_refine_ls_hydrogen_treatment constr
_refine_ls_matrix_type full
_refine_ls_number_parameters 406
_refine_ls_number_reflns 7631
_refine_ls_number_restraints 0
_refine_ls_restrained_S_all 0.978
_refine_ls_R_factor_all 0.0589
_refine_ls_R_factor_gt 0.0395
_refine_ls_shift/su_max 0.001
_refine_ls_shift/su_mean 0.000
_refine_ls_structure_factor_coef Fsqd
_refine_ls_weighting_details 'calc w=1/[\s^2^(Fo^2^)+(0.0579P)^2^+1.8371P] where P=(Fo^2^+2Fc^2^)/3'
_refine_ls_weighting_scheme calc
_refine_ls_wR_factor_gt 0.0959
_refine_ls_wR_factor_ref 0.1083
_reflns_number_gt 5966
_reflns_number_total 7631
_reflns_threshold_expression >2sigma(I)
_cod_data_source_file b702827j.txt
_cod_data_source_block rlw206sad
_cod_depositor_comments
;
The following automatic conversions were performed:
'_diffrn_radiation_probe' value 'X-ray' changed to 'x-ray' according to
'/home/saulius/struct/CIF-dictionaries/cif_core.dic' dictionary named
'cif_core.dic' version 2.4.1 from 2010-06-29.

Automatic conversion script
Id: cif_fix_enum 1527 2010-12-29 10:47:43Z saulius 
;
_cod_original_sg_symbol_Hall -P1
_cod_original_sg_symbol_H-M P-1
_cod_database_code 7102002

loop_
_symmetry_equiv_pos_as_xyz
'x, y, z'
'-x, -y, -z'

loop_
_atom_site_label
_atom_site_type_symbol
_atom_site_fract_x
_atom_site_fract_y
_atom_site_fract_z
_atom_site_U_iso_or_equiv
_atom_site_adp_type
_atom_site_occupancy
_atom_site_symmetry_multiplicity
_atom_site_calc_flag
_atom_site_refinement_flags
Pd1 Pd 0.70977(2) 0.74935(2) 0.74320(2) 0.01821(8) Uani 1 1 d .
P1 P 0.62407(7) 0.64628(8) 0.83753(7) 0.01937(18) Uani 1 1 d .
Cl1 Cl 0.80662(8) 0.85858(8) 0.64777(7) 0.0301(2) Uani 1 1 d .
Cl2 Cl 0.54043(7) 0.81768(9) 0.71919(8) 0.02898(19) Uani 1 1 d .
C1 C 0.8458(3) 0.6827(3) 0.7492(3) 0.0235(7) Uani 1 1 d .
C2 C 0.9015(3) 0.5918(3) 0.6954(3) 0.0232(7) Uani 1 1 d .
C3 C 0.9591(3) 0.6869(3) 0.7896(3) 0.0237(7) Uani 1 1 d .
C4 C 0.8905(3) 0.4791(3) 0.6027(3) 0.0243(7) Uani 1 1 d .
C5 C 0.7869(3) 0.4324(4) 0.5270(3) 0.0331(8) Uani 1 1 d .
H5 H 0.7266 0.4754 0.5385 0.040 Uiso 1 1 calc R
C6 C 0.7709(4) 0.3250(4) 0.4357(4) 0.0422(10) Uani 1 1 d .
H6 H 0.7005 0.2940 0.3842 0.051 Uiso 1 1 calc R
C7 C 0.8591(4) 0.2632(4) 0.4204(4) 0.0429(10) Uani 1 1 d .
H7 H 0.8486 0.1885 0.3583 0.051 Uiso 1 1 calc R
C8 C 0.9625(4) 0.3079(4) 0.4939(4) 0.0404(10) Uani 1 1 d .
H8 H 1.0225 0.2646 0.4813 0.049 Uiso 1 1 calc R
C9 C 0.9789(3) 0.4154(4) 0.5854(3) 0.0303(8) Uani 1 1 d .
H9 H 1.0497 0.4459 0.6362 0.036 Uiso 1 1 calc R
C10 C 1.0592(3) 0.7526(3) 0.8747(3) 0.0248(7) Uani 1 1 d .
C11 C 1.1667(3) 0.7239(4) 0.8642(3) 0.0305(8) Uani 1 1 d .
H11 H 1.1760 0.6598 0.7997 0.037 Uiso 1 1 calc R
C12 C 1.2599(3) 0.7898(4) 0.9487(4) 0.0376(9) Uani 1 1 d .
H12 H 1.3338 0.7718 0.9415 0.045 Uiso 1 1 calc R
C13 C 1.2455(4) 0.8819(4) 1.0439(4) 0.0382(9) Uani 1 1 d .
H13 H 1.3095 0.9258 1.1020 0.046 Uiso 1 1 calc R
C14 C 1.1391(4) 0.9103(4) 1.0547(4) 0.0380(9) Uani 1 1 d .
H14 H 1.1299 0.9733 1.1201 0.046 Uiso 1 1 calc R
C15 C 1.0460(3) 0.8468(3) 0.9701(3) 0.0306(8) Uani 1 1 d .
H15 H 0.9730 0.8672 0.9767 0.037 Uiso 1 1 calc R
C16 C 0.5970(3) 0.7429(3) 0.9717(3) 0.0216(7) Uani 1 1 d .
C17 C 0.5997(3) 0.8645(3) 0.9950(3) 0.0252(7) Uani 1 1 d .
H17 H 0.6174 0.8982 0.9415 0.030 Uiso 1 1 calc R
C18 C 0.5764(3) 0.9383(4) 1.0968(3) 0.0328(8) Uani 1 1 d .
H18 H 0.5767 1.0217 1.1122 0.039 Uiso 1 1 calc R
C19 C 0.5529(4) 0.8894(4) 1.1748(3) 0.0373(9) Uani 1 1 d .
H19 H 0.5380 0.9397 1.2445 0.045 Uiso 1 1 calc R
C20 C 0.5509(4) 0.7675(4) 1.1525(3) 0.0360(9) Uani 1 1 d .
H20 H 0.5338 0.7344 1.2065 0.043 Uiso 1 1 calc R
C21 C 0.5736(3) 0.6940(3) 1.0517(3) 0.0292(8) Uani 1 1 d .
H21 H 0.5733 0.6107 1.0367 0.035 Uiso 1 1 calc R
C22 C 0.4877(3) 0.5454(3) 0.7586(3) 0.0219(7) Uani 1 1 d .
C23 C 0.3939(3) 0.5211(3) 0.8080(3) 0.0263(7) Uani 1 1 d .
H23 H 0.3970 0.5636 0.8854 0.032 Uiso 1 1 calc R
C24 C 0.2958(3) 0.4346(4) 0.7444(3) 0.0335(9) Uani 1 1 d .
H24 H 0.2314 0.4192 0.7782 0.040 Uiso 1 1 calc R
C25 C 0.2912(3) 0.3709(4) 0.6323(4) 0.0375(9) Uani 1 1 d .
H25 H 0.2244 0.3107 0.5894 0.045 Uiso 1 1 calc R
C26 C 0.3841(4) 0.3949(4) 0.5829(4) 0.0402(10) Uani 1 1 d .
H26 H 0.3814 0.3503 0.5060 0.048 Uiso 1 1 calc R
C27 C 0.4810(3) 0.4836(4) 0.6445(3) 0.0340(9) Uani 1 1 d .
H27 H 0.5431 0.5023 0.6092 0.041 Uiso 1 1 calc R
C28 C 0.7061(3) 0.5447(3) 0.8703(3) 0.0223(7) Uani 1 1 d .
C29 C 0.6928(3) 0.4246(3) 0.7961(3) 0.0308(8) Uani 1 1 d .
H29 H 0.6374 0.3933 0.7296 0.037 Uiso 1 1 calc R
C30 C 0.7606(4) 0.3507(4) 0.8196(4) 0.0421(10) Uani 1 1 d .
H30 H 0.7518 0.2691 0.7689 0.050 Uiso 1 1 calc R
C31 C 0.8402(3) 0.3953(4) 0.9157(4) 0.0407(10) Uani 1 1 d .
H31 H 0.8853 0.3440 0.9320 0.049 Uiso 1 1 calc R
C32 C 0.8547(4) 0.5138(4) 0.9883(4) 0.0371(9) Uani 1 1 d .
H32 H 0.9100 0.5442 1.0547 0.044 Uiso 1 1 calc R
C33 C 0.7895(3) 0.5894(4) 0.9658(3) 0.0294(8) Uani 1 1 d .
H33 H 0.8017 0.6720 1.0155 0.035 Uiso 1 1 calc R
C34 C 0.0558(4) 0.0697(4) 0.6957(4) 0.0393(10) Uani 1 1 d .
H34 H -0.0132 0.0005 0.6630 0.047 Uiso 1 1 calc R
Cl3 Cl 0.13128(11) 0.05502(13) 0.81071(11) 0.0549(3) Uani 1 1 d .
Cl4 Cl 0.14250(14) 0.06243(13) 0.59432(13) 0.0717(4) Uani 1 1 d .
Cl5 Cl 0.00838(12) 0.20736(13) 0.73759(13) 0.0618(4) Uani 1 1 d .
C35 C 0.4732(13) 0.0181(12) 0.4662(10) 0.068(4) Uani 0.50 1 d P
H35 H 0.4665 0.0284 0.3935 0.082 Uiso 0.50 1 calc PR
Cl6 Cl 0.4619(4) 0.1468(4) 0.5654(3) 0.0964(13) Uani 0.50 1 d P
Cl7 Cl 0.3615(7) -0.1035(5) 0.4571(6) 0.172(3) Uani 0.50 1 d P
Cl8 Cl 0.5977(7) -0.0254(10) 0.4887(8) 0.197(4) Uani 0.50 1 d P

loop_
_atom_site_aniso_label
_atom_site_aniso_U_11
_atom_site_aniso_U_22
_atom_site_aniso_U_33
_atom_site_aniso_U_23
_atom_site_aniso_U_13
_atom_site_aniso_U_12
Pd1 0.01660(12) 0.01955(13) 0.01523(13) 0.00315(10) 0.00233(9) 0.00357(9)
P1 0.0174(4) 0.0208(4) 0.0175(4) 0.0050(3) 0.0020(3) 0.0034(3)
Cl1 0.0293(4) 0.0321(5) 0.0251(5) 0.0105(4) 0.0051(4) -0.0022(4)
Cl2 0.0247(4) 0.0371(5) 0.0277(5) 0.0124(4) 0.0043(3) 0.0135(4)
C1 0.0252(17) 0.0263(18) 0.0192(17) 0.0092(14) 0.0047(14) 0.0041(14)
C2 0.0234(16) 0.0264(18) 0.0191(17) 0.0075(15) 0.0045(14) 0.0055(14)
C3 0.0211(16) 0.0260(18) 0.0254(18) 0.0104(15) 0.0068(14) 0.0060(14)
C4 0.0229(17) 0.0272(18) 0.0185(17) 0.0045(14) 0.0024(13) 0.0046(14)
C5 0.0255(18) 0.040(2) 0.026(2) 0.0037(17) 0.0015(15) 0.0103(16)
C6 0.036(2) 0.044(3) 0.031(2) 0.0032(19) -0.0046(18) -0.0001(19)
C7 0.058(3) 0.029(2) 0.029(2) -0.0022(18) 0.006(2) 0.0088(19)
C8 0.047(2) 0.035(2) 0.039(2) 0.0067(19) 0.012(2) 0.0217(19)
C9 0.0265(18) 0.032(2) 0.029(2) 0.0066(16) 0.0018(15) 0.0088(15)
C10 0.0227(17) 0.0282(18) 0.0244(18) 0.0121(15) 0.0020(14) 0.0052(14)
C11 0.0279(18) 0.030(2) 0.032(2) 0.0089(17) 0.0039(16) 0.0079(15)
C12 0.0228(18) 0.041(2) 0.049(3) 0.020(2) -0.0029(17) 0.0072(17)
C13 0.034(2) 0.033(2) 0.039(2) 0.0153(19) -0.0134(18) -0.0071(17)
C14 0.045(2) 0.031(2) 0.028(2) 0.0045(17) -0.0002(18) 0.0032(18)
C15 0.0289(19) 0.0285(19) 0.030(2) 0.0061(16) 0.0045(16) 0.0072(15)
C16 0.0162(15) 0.0253(17) 0.0189(17) 0.0042(14) 0.0024(13) 0.0032(13)
C17 0.0271(17) 0.0275(18) 0.0200(18) 0.0092(15) 0.0014(14) 0.0050(14)
C18 0.038(2) 0.032(2) 0.028(2) 0.0074(17) 0.0064(17) 0.0162(17)
C19 0.045(2) 0.043(2) 0.025(2) 0.0082(18) 0.0141(18) 0.0201(19)
C20 0.043(2) 0.043(2) 0.026(2) 0.0157(19) 0.0146(18) 0.0109(19)
C21 0.035(2) 0.0257(18) 0.028(2) 0.0104(16) 0.0092(16) 0.0061(15)
C22 0.0181(15) 0.0239(17) 0.0217(17) 0.0079(14) -0.0013(13) 0.0036(13)
C23 0.0220(17) 0.0284(18) 0.0257(19) 0.0080(15) 0.0037(14) 0.0038(14)
C24 0.0220(18) 0.041(2) 0.037(2) 0.0164(19) 0.0031(16) 0.0007(16)
C25 0.028(2) 0.035(2) 0.038(2) 0.0108(19) -0.0107(17) -0.0079(16)
C26 0.039(2) 0.044(2) 0.024(2) 0.0050(18) -0.0033(17) -0.0023(19)
C27 0.0279(19) 0.042(2) 0.023(2) 0.0067(17) 0.0031(15) -0.0015(16)
C28 0.0251(17) 0.0225(17) 0.0236(18) 0.0118(14) 0.0065(14) 0.0085(13)
C29 0.0272(18) 0.0244(18) 0.036(2) 0.0068(16) 0.0023(16) 0.0040(15)
C30 0.038(2) 0.025(2) 0.059(3) 0.010(2) 0.008(2) 0.0110(17)
C31 0.032(2) 0.041(2) 0.062(3) 0.030(2) 0.012(2) 0.0154(18)
C32 0.032(2) 0.049(3) 0.035(2) 0.019(2) 0.0042(17) 0.0158(18)
C33 0.0284(18) 0.0293(19) 0.027(2) 0.0070(16) 0.0022(15) 0.0090(15)
C34 0.040(2) 0.032(2) 0.039(2) 0.0094(19) 0.0086(19) -0.0006(18)
Cl3 0.0549(7) 0.0634(8) 0.0419(7) 0.0111(6) 0.0048(5) 0.0233(6)
Cl4 0.0932(11) 0.0609(8) 0.0623(9) 0.0209(7) 0.0448(8) 0.0078(8)
Cl5 0.0635(8) 0.0523(7) 0.0767(10) 0.0270(7) 0.0188(7) 0.0218(6)
C35 0.111(10) 0.073(8) 0.045(7) 0.031(6) 0.044(7) 0.046(7)
Cl6 0.160(4) 0.085(3) 0.0335(16) 0.0155(16) 0.0100(19) 0.019(3)
Cl7 0.236(8) 0.088(4) 0.138(5) 0.031(4) -0.014(5) -0.053(4)
Cl8 0.157(6) 0.293(12) 0.232(9) 0.153(9) 0.071(7) 0.145(8)

loop_
_atom_type_symbol
_atom_type_description
_atom_type_scat_dispersion_real
_atom_type_scat_dispersion_imag
_atom_type_scat_source
C C 0.0033 0.0016 'International Tables Vol C Tables 4.2.6.8 and 6.1.1.4'
H H 0.0000 0.0000 'International Tables Vol C Tables 4.2.6.8 and 6.1.1.4'
P P 0.1023 0.0942 'International Tables Vol C Tables 4.2.6.8 and 6.1.1.4'
Cl Cl 0.1484 0.1585 'International Tables Vol C Tables 4.2.6.8 and 6.1.1.4'
Pd Pd -0.9988 1.0072 'International Tables Vol C Tables 4.2.6.8 and 6.1.1.4'

loop_
_geom_angle_atom_site_label_1
_geom_angle_atom_site_label_2
_geom_angle_atom_site_label_3
_geom_angle
C1 Pd1 P1 92.32(10)
C1 Pd1 Cl2 174.82(11)
P1 Pd1 Cl2 88.93(4)
C1 Pd1 Cl1 85.93(10)
P1 Pd1 Cl1 177.89(3)
Cl2 Pd1 Cl1 92.92(4)
C22 P1 C16 107.60(15)
C22 P1 C28 103.75(16)
C16 P1 C28 104.19(16)
C22 P1 Pd1 111.95(12)
C16 P1 Pd1 114.15(12)
C28 P1 Pd1 114.33(11)
C2 C1 C3 58.8(2)
C2 C1 Pd1 146.2(3)
C3 C1 Pd1 154.3(3)
C3 C2 C1 60.7(3)
C3 C2 C4 154.2(3)
C1 C2 C4 145.1(3)
C2 C3 C1 60.5(3)
C2 C3 C10 152.8(3)
C1 C3 C10 146.7(3)
C5 C4 C9 119.3(3)
C5 C4 C2 118.0(3)
C9 C4 C2 122.7(3)
C6 C5 C4 121.0(4)
C6 C5 H5 119.5
C4 C5 H5 119.5
C5 C6 C7 118.8(4)
C5 C6 H6 120.6
C7 C6 H6 120.6
C6 C7 C8 121.2(4)
C6 C7 H7 119.4
C8 C7 H7 119.4
C9 C8 C7 120.2(4)
C9 C8 H8 119.9
C7 C8 H8 119.9
C8 C9 C4 119.5(4)
C8 C9 H9 120.2
C4 C9 H9 120.2
C11 C10 C15 120.0(4)
C11 C10 C3 121.9(3)
C15 C10 C3 118.2(3)
C12 C11 C10 119.4(4)
C12 C11 H11 120.3
C10 C11 H11 120.3
C11 C12 C13 120.1(4)
C11 C12 H12 119.9
C13 C12 H12 119.9
C14 C13 C12 120.6(4)
C14 C13 H13 119.7
C12 C13 H13 119.7
C13 C14 C15 119.8(4)
C13 C14 H14 120.1
C15 C14 H14 120.1
C14 C15 C10 120.1(4)
C14 C15 H15 120.0
C10 C15 H15 120.0
C17 C16 C21 119.8(3)
C17 C16 P1 120.1(3)
C21 C16 P1 120.1(3)
C16 C17 C18 120.3(3)
C16 C17 H17 119.9
C18 C17 H17 119.9
C19 C18 C17 119.6(4)
C19 C18 H18 120.2
C17 C18 H18 120.2
C18 C19 C20 120.5(4)
C18 C19 H19 119.7
C20 C19 H19 119.7
C21 C20 C19 120.1(4)
C21 C20 H20 119.9
C19 C20 H20 119.9
C20 C21 C16 119.7(3)
C20 C21 H21 120.2
C16 C21 H21 120.2
C23 C22 C27 119.3(3)
C23 C22 P1 122.8(3)
C27 C22 P1 117.8(3)
C24 C23 C22 119.9(3)
C24 C23 H23 120.0
C22 C23 H23 120.0
C25 C24 C23 120.5(3)
C25 C24 H24 119.8
C23 C24 H24 119.8
C26 C25 C24 119.7(4)
C26 C25 H25 120.1
C24 C25 H25 120.1
C25 C26 C27 120.4(4)
C25 C26 H26 119.8
C27 C26 H26 119.8
C26 C27 C22 120.1(3)
C26 C27 H27 120.0
C22 C27 H27 120.0
C33 C28 C29 119.1(3)
C33 C28 P1 120.0(3)
C29 C28 P1 120.7(3)
C30 C29 C28 119.8(4)
C30 C29 H29 120.1
C28 C29 H29 120.1
C31 C30 C29 120.3(4)
C31 C30 H30 119.8
C29 C30 H30 119.8
C30 C31 C32 120.1(4)
C30 C31 H31 120.0
C32 C31 H31 120.0
C31 C32 C33 120.6(4)
C31 C32 H32 119.7
C33 C32 H32 119.7
C32 C33 C28 120.1(4)
C32 C33 H33 120.0
C28 C33 H33 120.0
Cl4 C34 Cl3 110.4(2)
Cl4 C34 Cl5 110.6(2)
Cl3 C34 Cl5 110.3(2)
Cl4 C34 H34 108.5
Cl3 C34 H34 108.5
Cl5 C34 H34 108.5
Cl6 C35 Cl8 113.9(9)
Cl6 C35 Cl7 110.1(7)
Cl8 C35 Cl7 105.8(7)
Cl6 C35 H35 109.0
Cl8 C35 H35 109.0
Cl7 C35 H35 109.0

loop_
_geom_bond_atom_site_label_1
_geom_bond_atom_site_label_2
_geom_bond_distance
Pd1 C1 1.939(3)
Pd1 P1 2.2430(10)
Pd1 Cl2 2.3449(11)
Pd1 Cl1 2.3617(11)
P1 C22 1.816(4)
P1 C16 1.822(3)
P1 C28 1.828(3)
C1 C2 1.387(5)
C1 C3 1.390(5)
C2 C3 1.363(5)
C2 C4 1.435(5)
C3 C10 1.443(5)
C4 C5 1.398(5)
C4 C9 1.398(5)
C5 C6 1.379(6)
C5 H5 0.9500
C6 C7 1.382(6)
C6 H6 0.9500
C7 C8 1.382(6)
C7 H7 0.9500
C8 C9 1.380(6)
C8 H8 0.9500
C9 H9 0.9500
C10 C11 1.393(5)
C10 C15 1.398(5)
C11 C12 1.386(6)
C11 H11 0.9500
C12 C13 1.389(6)
C12 H12 0.9500
C13 C14 1.380(6)
C13 H13 0.9500
C14 C15 1.382(6)
C14 H14 0.9500
C15 H15 0.9500
C16 C17 1.378(5)
C16 C21 1.402(5)
C17 C18 1.398(5)
C17 H17 0.9500
C18 C19 1.378(6)
C18 H18 0.9500
C19 C20 1.385(6)
C19 H19 0.9500
C20 C21 1.383(5)
C20 H20 0.9500
C21 H21 0.9500
C22 C23 1.390(5)
C22 C27 1.395(5)
C23 C24 1.388(5)
C23 H23 0.9500
C24 C25 1.380(6)
C24 H24 0.9500
C25 C26 1.380(6)
C25 H25 0.9500
C26 C27 1.383(6)
C26 H26 0.9500
C27 H27 0.9500
C28 C33 1.391(5)
C28 C29 1.394(5)
C29 C30 1.391(5)
C29 H29 0.9500
C30 C31 1.371(7)
C30 H30 0.9500
C31 C32 1.372(6)
C31 H31 0.9500
C32 C33 1.381(5)
C32 H32 0.9500
C33 H33 0.9500
C34 Cl4 1.750(4)
C34 Cl3 1.755(5)
C34 Cl5 1.761(4)
C34 H34 1.0000
C35 Cl6 1.664(12)
C35 Cl8 1.693(15)
C35 Cl7 1.767(15)
C35 H35 1.0000

loop_
_geom_torsion_atom_site_label_1
_geom_torsion_atom_site_label_2
_geom_torsion_atom_site_label_3
_geom_torsion_atom_site_label_4
_geom_torsion
C1 Pd1 P1 C22 -120.92(16)
Cl2 Pd1 P1 C22 54.05(12)
C1 Pd1 P1 C16 116.54(16)
Cl2 Pd1 P1 C16 -68.49(13)
C1 Pd1 P1 C28 -3.30(17)
Cl2 Pd1 P1 C28 171.67(14)
P1 Pd1 C1 C2 94.0(5)
Cl1 Pd1 C1 C2 -87.2(5)
P1 Pd1 C1 C3 -102.5(6)
Cl1 Pd1 C1 C3 76.3(6)
Pd1 C1 C2 C3 171.7(5)
C3 C1 C2 C4 179.8(6)
Pd1 C1 C2 C4 -8.4(9)
C4 C2 C3 C1 -179.8(8)
C1 C2 C3 C10 179.7(7)
C4 C2 C3 C10 0.0(13)
Pd1 C1 C3 C2 -169.4(6)
C2 C1 C3 C10 -179.8(6)
Pd1 C1 C3 C10 10.8(10)
C3 C2 C4 C5 -177.7(6)
C1 C2 C4 C5 2.7(7)
C3 C2 C4 C9 1.9(9)
C1 C2 C4 C9 -177.7(5)
C9 C4 C5 C6 -0.1(6)
C2 C4 C5 C6 179.6(4)
C4 C5 C6 C7 0.4(6)
C5 C6 C7 C8 -0.8(7)
C6 C7 C8 C9 0.8(7)
C7 C8 C9 C4 -0.5(6)
C5 C4 C9 C8 0.1(6)
C2 C4 C9 C8 -179.5(4)
C2 C3 C10 C11 12.5(9)
C1 C3 C10 C11 -167.9(5)
C2 C3 C10 C15 -167.0(6)
C1 C3 C10 C15 12.6(7)
C15 C10 C11 C12 -0.3(6)
C3 C10 C11 C12 -179.8(3)
C10 C11 C12 C13 1.3(6)
C11 C12 C13 C14 -1.0(6)
C12 C13 C14 C15 -0.2(6)
C13 C14 C15 C10 1.2(6)
C11 C10 C15 C14 -0.9(6)
C3 C10 C15 C14 178.6(3)
C22 P1 C16 C17 -107.7(3)
C28 P1 C16 C17 142.6(3)
Pd1 P1 C16 C17 17.2(3)
C22 P1 C16 C21 72.4(3)
C28 P1 C16 C21 -37.4(3)
Pd1 P1 C16 C21 -162.8(3)
C21 C16 C17 C18 -1.5(5)
P1 C16 C17 C18 178.5(3)
C16 C17 C18 C19 1.2(6)
C17 C18 C19 C20 -0.8(6)
C18 C19 C20 C21 0.7(7)
C19 C20 C21 C16 -0.9(6)
C17 C16 C21 C20 1.3(6)
P1 C16 C21 C20 -178.7(3)
C16 P1 C22 C23 -19.8(3)
C28 P1 C22 C23 90.2(3)
Pd1 P1 C22 C23 -146.0(3)
C16 P1 C22 C27 165.0(3)
C28 P1 C22 C27 -84.9(3)
Pd1 P1 C22 C27 38.8(3)
C27 C22 C23 C24 1.1(5)
P1 C22 C23 C24 -174.0(3)
C22 C23 C24 C25 1.1(6)
C23 C24 C25 C26 -1.2(6)
C24 C25 C26 C27 -0.9(7)
C25 C26 C27 C22 3.0(7)
C23 C22 C27 C26 -3.1(6)
P1 C22 C27 C26 172.3(3)
C22 P1 C28 C33 -151.7(3)
C16 P1 C28 C33 -39.2(3)
Pd1 P1 C28 C33 86.1(3)
C22 P1 C28 C29 33.5(3)
C16 P1 C28 C29 146.0(3)
Pd1 P1 C28 C29 -88.7(3)
C33 C28 C29 C30 1.5(5)
P1 C28 C29 C30 176.4(3)
C28 C29 C30 C31 0.3(6)
C29 C30 C31 C32 -1.1(6)
C30 C31 C32 C33 0.1(6)
C31 C32 C33 C28 1.8(6)
C29 C28 C33 C32 -2.6(5)
P1 C28 C33 C32 -177.5(3)
